data_7035339
loop_
_publ_author_name
'Fang, Xianshi'
'Han, Zhen'
'Xu, Chenglong'
'Li, Xiaohong'
'Wang, Yong'
'Hu, Chuanjiang'

_publ_section_title
;
 Discrimination between alkyl and aryl substituents of chiral monoamines
 by m-phthalic diamide-linked zinc bisporphyrinates.
;
_journal_issue 28
_journal_name_full 'Dalton transactions (Cambridge, England : 2003)'
_journal_page_first 12511
_journal_page_last 12515
_journal_paper_doi 10.1039/c5dt01767j
_journal_volume 44
_journal_year 2015
_chemical_formula_moiety 'C97 H62 Cu2 N10 O2'
_chemical_formula_sum 'C97 H62 Cu2 N10 O2'
_chemical_formula_weight 1526.65
_chemical_name_systematic
; 
 ? 
;
_space_group_IT_number 80
_symmetry_cell_setting tetragonal
_symmetry_space_group_name_Hall 'I 4bw'
_symmetry_space_group_name_H-M 'I 41'
_atom_sites_solution_hydrogens geom
_atom_sites_solution_primary direct
_atom_sites_solution_secondary difmap
_audit_creation_method SHELXL-97
_audit_update_record
;
2015-05-10 deposited with the CCDC.
2015-06-05 downloaded from the CCDC.
;
_cell_angle_alpha 90.00
_cell_angle_beta 90.00
_cell_angle_gamma 90.00
_cell_formula_units_Z 4
_cell_length_a 17.8413(2)
_cell_length_b 17.8413(2)
_cell_length_c 27.0941(5)
_cell_measurement_reflns_used 8988
_cell_measurement_temperature 220(2)
_cell_measurement_theta_max 72.4010
_cell_measurement_theta_min 3.2720
_cell_volume 8624.4(2)
_computing_cell_refinement
;
CrysAlisPro, Agilent Technologies,
Version 1.171.36.32 (release 02-08-2013 CrysAlis171 .NET)
(compiled Aug  2 2013,16:46:58)
;
_computing_data_collection
;
CrysAlisPro, Agilent Technologies,
Version 1.171.36.32 (release 02-08-2013 CrysAlis171 .NET)
(compiled Aug  2 2013,16:46:58)
;
_computing_data_reduction
;
CrysAlisPro, Agilent Technologies,
Version 1.171.36.32 (release 02-08-2013 CrysAlis171 .NET)
(compiled Aug  2 2013,16:46:58)
;
_computing_molecular_graphics 'SHELXL-97 (Sheldrick, 1997)'
_computing_publication_material 'SHELXL-97 (Sheldrick, 1997)'
_computing_structure_refinement 'SHELXL-97 (Sheldrick, 1997)'
_computing_structure_solution 'SHELXS-97 (Sheldrick, 1990)'
_diffrn_ambient_temperature 220(2)
_diffrn_detector_area_resol_mean 10.4471
_diffrn_measured_fraction_theta_full 0.986
_diffrn_measured_fraction_theta_max 0.986
_diffrn_measurement_device_type 'Xcalibur, Atlas, Gemini'
_diffrn_measurement_method '\w scans'
_diffrn_radiation_monochromator graphite
_diffrn_radiation_source 'fine-focus sealed tube'
_diffrn_radiation_type CuK\a
_diffrn_radiation_wavelength 1.54178
_diffrn_reflns_av_R_equivalents 0.0447
_diffrn_reflns_av_sigmaI/netI 0.0403
_diffrn_reflns_limit_h_max 21
_diffrn_reflns_limit_h_min -19
_diffrn_reflns_limit_k_max 21
_diffrn_reflns_limit_k_min -21
_diffrn_reflns_limit_l_max 33
_diffrn_reflns_limit_l_min -33
_diffrn_reflns_number 20873
_diffrn_reflns_theta_full 73.44
_diffrn_reflns_theta_max 73.44
_diffrn_reflns_theta_min 2.97
_exptl_absorpt_coefficient_mu 1.022
_exptl_absorpt_correction_T_max 1.00000
_exptl_absorpt_correction_T_min 0.16260
_exptl_absorpt_correction_type multi-scan
_exptl_absorpt_process_details
;
CrysAlisPro, Agilent Technologies,
Version 1.171.36.32 (release 02-08-2013 CrysAlis171 .NET)
(compiled Aug  2 2013,16:46:58)
Empirical absorption correction using spherical harmonics,
 implemented in SCALE3 ABSPACK scaling algorithm.
;
_exptl_crystal_colour 'clear dark black'
_exptl_crystal_density_diffrn 1.176
_exptl_crystal_density_method 'not measured'
_exptl_crystal_description block
_exptl_crystal_F_000 3152
_exptl_crystal_size_max 0.6000
_exptl_crystal_size_mid 0.5000
_exptl_crystal_size_min 0.3500
_platon_squeeze_details
;
;
_refine_diff_density_max 0.339
_refine_diff_density_min -0.191
_refine_diff_density_rms 0.047
_refine_ls_abs_structure_details 'Flack H D (1983), Acta Cryst. A39, 876-881'
_refine_ls_abs_structure_Flack -0.01(2)
_refine_ls_extinction_method none
_refine_ls_goodness_of_fit_ref 1.034
_refine_ls_hydrogen_treatment constr
_refine_ls_matrix_type full
_refine_ls_number_parameters 527
_refine_ls_number_reflns 8083
_refine_ls_number_restraints 109
_refine_ls_restrained_S_all 1.052
_refine_ls_R_factor_all 0.0521
_refine_ls_R_factor_gt 0.0479
_refine_ls_shift/su_max 0.000
_refine_ls_shift/su_mean 0.000
_refine_ls_structure_factor_coef Fsqd
_refine_ls_weighting_details 'calc w=1/[\s^2^(Fo^2^)+(0.0858P)^2^+0.0000P] where P=(Fo^2^+2Fc^2^)/3'
_refine_ls_weighting_scheme calc
_refine_ls_wR_factor_gt 0.1279
_refine_ls_wR_factor_ref 0.1327
_reflns_number_gt 7308
_reflns_number_total 8083
_reflns_threshold_expression >2sigma(I)
_cod_data_source_file c5dt01767j2.cif
_cod_data_source_block cupor
_cod_depositor_comments 'Adding full bibliography for 7035339--7035340.cif.'
_cod_database_code 7035339

loop_
_symmetry_equiv_pos_as_xyz
'x, y, z'
'-x+1/2, -y+1/2, z+1/2'
'-y, x+1/2, z+1/4'
'y+1/2, -x, z+3/4'
'x+1/2, y+1/2, z+1/2'
'-x+1, -y+1, z+1'
'-y+1/2, x+1, z+3/4'
'y+1, -x+1/2, z+5/4'

loop_
_atom_site_label
_atom_site_type_symbol
_atom_site_fract_x
_atom_site_fract_y
_atom_site_fract_z
_atom_site_U_iso_or_equiv
_atom_site_adp_type
_atom_site_occupancy
_atom_site_symmetry_multiplicity
_atom_site_calc_flag
_atom_site_refinement_flags
_atom_site_disorder_assembly
_atom_site_disorder_group
Cu1 Cu 0.49435(2) 0.28908(2) 0.236376(13) 0.05466(13) Uani 1 1 d . . .
N1 N 0.47322(15) 0.33383(13) 0.30242(9) 0.0542(5) Uani 1 1 d . . .
N2 N 0.58251(16) 0.23371(15) 0.26435(10) 0.0597(6) Uani 1 1 d . . .
N3 N 0.51215(18) 0.23930(15) 0.17069(10) 0.0643(6) Uani 1 1 d . . .
N4 N 0.40151(15) 0.33786(14) 0.20905(9) 0.0565(5) Uani 1 1 d . . .
C(A1 C 0.41178(19) 0.37473(18) 0.31551(11) 0.0584(7) Uani 1 1 d . . .
C(A2 C 0.51968(19) 0.33319(17) 0.34242(12) 0.0579(6) Uani 1 1 d . . .
C(A3 C 0.61403(19) 0.24520(18) 0.31027(12) 0.0626(8) Uani 1 1 d . . .
C(A4 C 0.6278(2) 0.18256(19) 0.24137(14) 0.0691(9) Uani 1 1 d . A .
C(A5 C 0.5686(2) 0.1896(2) 0.15940(14) 0.0720(9) Uani 1 1 d . A .
C(A6 C 0.4728(2) 0.24996(19) 0.12862(12) 0.0642(7) Uani 1 1 d . . .
C(A7 C 0.37489(19) 0.33317(17) 0.16203(12) 0.0576(6) Uani 1 1 d . . .
C(A8 C 0.34767(17) 0.37568(16) 0.23560(12) 0.0568(6) Uani 1 1 d . . .
C(B1 C 0.4208(2) 0.4011(2) 0.36567(13) 0.0648(7) Uani 1 1 d . . .
H(B1 H 0.3862 0.4300 0.3836 0.078 Uiso 1 1 calc R . .
C(B2 C 0.4871(2) 0.3768(2) 0.38181(13) 0.0661(8) Uani 1 1 d . . .
H(B2 H 0.5085 0.3864 0.4129 0.079 Uiso 1 1 calc R . .
C(B3 C 0.6787(2) 0.1976(2) 0.31574(14) 0.0722(9) Uani 1 1 d . . .
H(B3 H 0.7101 0.1949 0.3435 0.087 Uiso 1 1 calc R . .
C(B4 C 0.6859(3) 0.1576(2) 0.27376(15) 0.0807(11) Uani 1 1 d . . .
H(B4 H 0.7221 0.1206 0.2671 0.097 Uiso 1 1 calc R . .
C(B5 C 0.5647(3) 0.1706(2) 0.10809(15) 0.0780(10) Uani 1 1 d . . .
H(B5 H 0.5968 0.1377 0.0911 0.094 Uiso 1 1 calc R . .
C(B6 C 0.5065(2) 0.2085(2) 0.08887(15) 0.0732(10) Uani 1 1 d . . .
H(B6 H 0.4908 0.2080 0.0558 0.088 Uiso 1 1 calc R . .
C(B7 C 0.3031(2) 0.3709(2) 0.15823(13) 0.0632(7) Uani 1 1 d . . .
H(B7 H 0.2740 0.3767 0.1295 0.076 Uiso 1 1 calc R . .
C(B8 C 0.2862(2) 0.3959(2) 0.20355(12) 0.0638(7) Uani 1 1 d . . .
H(B8 H 0.2425 0.4217 0.2128 0.077 Uiso 1 1 calc R . .
C(M1 C 0.58784(19) 0.29360(17) 0.34602(12) 0.0590(7) Uani 1 1 d . . .
C(M2 C 0.6209(3) 0.1604(2) 0.19200(14) 0.0750(10) Uani 1 1 d . . .
C(M3 C 0.4080(2) 0.29322(18) 0.12314(11) 0.0617(7) Uani 1 1 d . . .
C(M4 C 0.35034(19) 0.39143(17) 0.28598(11) 0.0571(7) Uani 1 1 d . . .
C11 C 0.62995(19) 0.30141(17) 0.39348(13) 0.0614(7) Uani 1 1 d . . .
C12 C 0.62854(17) 0.24439(17) 0.42949(11) 0.0544(6) Uani 1 1 d . . .
C13 C 0.66861(18) 0.2517(2) 0.47343(14) 0.0644(8) Uani 1 1 d . . .
H13 H 0.6678 0.2134 0.4973 0.077 Uiso 1 1 calc R . .
C14 C 0.7098(2) 0.3167(2) 0.48120(18) 0.0794(10) Uani 1 1 d . . .
H14 H 0.7367 0.3226 0.5108 0.095 Uiso 1 1 calc R . .
C15 C 0.7118(3) 0.3727(2) 0.4460(2) 0.0961(14) Uani 1 1 d . . .
H15 H 0.7402 0.4162 0.4518 0.115 Uiso 1 1 calc R . .
C16 C 0.6725(2) 0.3653(2) 0.40244(18) 0.0809(11) Uani 1 1 d . . .
H16 H 0.6744 0.4037 0.3787 0.097 Uiso 1 1 calc R . .
N5 N 0.58499(14) 0.18108(14) 0.41747(9) 0.0549(6) Uani 1 1 d . . .
H5 H 0.5568 0.1863 0.3915 0.066 Uiso 1 1 calc R . .
C1 C 0.57990(15) 0.11343(16) 0.43985(10) 0.0500(6) Uani 1 1 d . . .
O1 O 0.60631(13) 0.09963(12) 0.48028(8) 0.0620(5) Uani 1 1 d . . .
C2 C 0.53767(15) 0.05573(15) 0.41111(10) 0.0470(5) Uani 1 1 d . . .
C3 C 0.5000 0.0000 0.43658(12) 0.0461(7) Uani 1 2 d S . .
H3 H 0.5000 0.0000 0.4713 0.055 Uiso 1 2 calc SR . .
C4 C 0.53784(18) 0.05467(17) 0.35930(11) 0.0546(6) Uani 1 1 d . . .
H4 H 0.5643 0.0920 0.3421 0.065 Uiso 1 1 calc R . .
C5 C 0.5000 0.0000 0.33304(14) 0.0585(10) Uani 1 2 d S . .
C6 C 0.5000 0.0000 0.27707(16) 0.0818(15) Uani 1 2 d S . .
H6A H 0.4708 -0.0421 0.2651 0.123 Uiso 0.50 1 calc PR . .
H6B H 0.5511 -0.0042 0.2651 0.123 Uiso 0.50 1 calc PR . .
H6C H 0.4781 0.0463 0.2651 0.123 Uiso 0.50 1 calc PR . .
C21A C 0.6697(5) 0.1010(3) 0.1711(3) 0.0879(17) Uani 0.604(13) 1 d PGU A 1
C22A C 0.6445(6) 0.0278(4) 0.1652(3) 0.107(3) Uani 0.604(13) 1 d PGU A 1
H22A H 0.5949 0.0153 0.1736 0.129 Uiso 0.604(13) 1 calc PR A 1
C23A C 0.6926(7) -0.0268(3) 0.1470(3) 0.131(3) Uani 0.604(13) 1 d PGU A 1
H23A H 0.6755 -0.0763 0.1430 0.157 Uiso 0.604(13) 1 calc PR A 1
C24A C 0.7659(6) -0.0083(5) 0.1346(4) 0.136(4) Uani 0.604(13) 1 d PGU A 1
H24A H 0.7984 -0.0453 0.1222 0.163 Uiso 0.604(13) 1 calc PR A 1
C25A C 0.7911(4) 0.0649(6) 0.1404(4) 0.135(4) Uani 0.604(13) 1 d PGU A 1
H25A H 0.8406 0.0774 0.1321 0.162 Uiso 0.604(13) 1 calc PR A 1
C26A C 0.7430(4) 0.1195(5) 0.1587(3) 0.108(3) Uani 0.604(13) 1 d PGU A 1
H26A H 0.7600 0.1690 0.1627 0.130 Uiso 0.604(13) 1 calc PR A 1
C21B C 0.6884(6) 0.1100(4) 0.1756(4) 0.0879(17) Uani 0.396(13) 1 d PGU A 2
C22B C 0.6882(7) 0.0349(5) 0.1893(5) 0.108(4) Uani 0.396(13) 1 d PGU A 2
H22B H 0.6503 0.0165 0.2101 0.130 Uiso 0.396(13) 1 calc PR A 2
C23B C 0.7440(8) -0.0129(4) 0.1722(6) 0.114(4) Uani 0.396(13) 1 d PGU A 2
H23B H 0.7438 -0.0637 0.1814 0.137 Uiso 0.396(13) 1 calc PR A 2
C24B C 0.8000(6) 0.0144(5) 0.1414(5) 0.109(4) Uani 0.396(13) 1 d PGU A 2
H24B H 0.8377 -0.0179 0.1298 0.131 Uiso 0.396(13) 1 calc PR A 2
C25B C 0.8002(5) 0.0895(5) 0.1277(4) 0.091(3) Uani 0.396(13) 1 d PGU A 2
H25B H 0.8381 0.1079 0.1068 0.110 Uiso 0.396(13) 1 calc PR A 2
C26B C 0.7444(6) 0.1373(3) 0.1448(4) 0.074(3) Uani 0.396(13) 1 d PGU A 2
H26B H 0.7446 0.1880 0.1355 0.089 Uiso 0.396(13) 1 calc PR A 2
C31 C 0.3696(2) 0.2915(2) 0.07432(13) 0.0672(8) Uani 1 1 d U . .
C32 C 0.3348(3) 0.2263(3) 0.0568(2) 0.0949(12) Uani 1 1 d U . .
H32 H 0.3320 0.1835 0.0769 0.114 Uiso 1 1 calc R . .
C33 C 0.3047(3) 0.2252(4) 0.0100(2) 0.1084(15) Uani 1 1 d U . .
H33 H 0.2833 0.1806 -0.0020 0.130 Uiso 1 1 calc R . .
C34 C 0.3053(3) 0.2875(3) -0.01966(19) 0.0949(13) Uani 1 1 d U . .
H34 H 0.2841 0.2860 -0.0514 0.114 Uiso 1 1 calc R . .
C35 C 0.3364(3) 0.3503(3) -0.00248(17) 0.0952(13) Uani 1 1 d U . .
H35 H 0.3379 0.3932 -0.0227 0.114 Uiso 1 1 calc R . .
C36 C 0.3666(3) 0.3535(3) 0.04458(15) 0.0811(10) Uani 1 1 d U . .
H36 H 0.3855 0.3993 0.0564 0.097 Uiso 1 1 calc R . .
C41 C 0.28481(19) 0.4276(2) 0.31047(12) 0.0614(7) Uani 1 1 d . . .
C42 C 0.2453(2) 0.3879(2) 0.34667(14) 0.0764(9) Uani 1 1 d . . .
H42 H 0.2591 0.3384 0.3543 0.092 Uiso 1 1 calc R . .
C43 C 0.1859(3) 0.4214(3) 0.37134(17) 0.0901(12) Uani 1 1 d . . .
H43 H 0.1598 0.3948 0.3959 0.108 Uiso 1 1 calc R . .
C44 C 0.1651(2) 0.4939(3) 0.35982(18) 0.0918(13) Uani 1 1 d . . .
H44 H 0.1247 0.5166 0.3763 0.110 Uiso 1 1 calc R . .
C45 C 0.2038(3) 0.5326(3) 0.32405(19) 0.0905(12) Uani 1 1 d . . .
H45 H 0.1897 0.5820 0.3164 0.109 Uiso 1 1 calc R . .
C46 C 0.2627(2) 0.5004(2) 0.29936(16) 0.0737(9) Uani 1 1 d . . .
H46 H 0.2881 0.5276 0.2748 0.088 Uiso 1 1 calc R . .

loop_
_atom_site_aniso_label
_atom_site_aniso_U_11
_atom_site_aniso_U_22
_atom_site_aniso_U_33
_atom_site_aniso_U_23
_atom_site_aniso_U_13
_atom_site_aniso_U_12
Cu1 0.0608(3) 0.0403(2) 0.0629(2) 0.00770(17) 0.01175(18) 0.00809(17)
N1 0.0556(14) 0.0432(12) 0.0636(11) 0.0083(10) 0.0092(10) 0.0030(10)
N2 0.0630(15) 0.0451(13) 0.0711(13) 0.0169(11) 0.0125(12) 0.0095(10)
N3 0.0762(18) 0.0466(14) 0.0699(14) 0.0025(11) 0.0155(12) 0.0091(12)
N4 0.0606(15) 0.0436(12) 0.0653(13) 0.0004(10) 0.0080(11) 0.0046(10)
C(A1 0.0569(17) 0.0506(16) 0.0678(15) 0.0023(12) 0.0086(13) 0.0028(12)
C(A2 0.0574(17) 0.0431(14) 0.0731(16) 0.0076(12) 0.0041(13) -0.0001(12)
C(A3 0.0608(18) 0.0486(16) 0.0783(17) 0.0231(14) 0.0139(14) 0.0077(13)
C(A4 0.077(2) 0.0517(16) 0.0785(18) 0.0214(15) 0.0240(17) 0.0158(14)
C(A5 0.079(2) 0.0538(18) 0.0832(19) 0.0065(15) 0.0189(18) 0.0122(16)
C(A6 0.073(2) 0.0517(17) 0.0680(16) -0.0016(13) 0.0117(15) 0.0003(14)
C(A7 0.0625(18) 0.0426(15) 0.0675(15) 0.0025(12) 0.0046(13) -0.0014(12)
C(A8 0.0553(16) 0.0461(14) 0.0692(14) 0.0021(13) 0.0076(14) 0.0016(11)
C(B1 0.0608(19) 0.0617(19) 0.0718(16) -0.0060(14) 0.0080(14) 0.0051(14)
C(B2 0.067(2) 0.0559(18) 0.0760(17) -0.0039(14) 0.0007(15) 0.0003(15)
C(B3 0.065(2) 0.068(2) 0.083(2) 0.0311(17) 0.0084(16) 0.0152(16)
C(B4 0.085(3) 0.073(2) 0.084(2) 0.0278(18) 0.0233(19) 0.036(2)
C(B5 0.085(3) 0.064(2) 0.085(2) -0.0141(17) 0.0163(19) 0.0170(18)
C(B6 0.075(2) 0.071(2) 0.0740(19) -0.0089(16) 0.0128(17) 0.0046(17)
C(B7 0.0651(19) 0.0569(18) 0.0676(15) 0.0057(13) 0.0038(14) 0.0032(14)
C(B8 0.0580(18) 0.0612(18) 0.0723(16) 0.0002(14) 0.0042(14) 0.0067(13)
C(M1 0.0579(17) 0.0470(16) 0.0722(15) 0.0161(13) 0.0081(13) -0.0018(12)
C(M2 0.086(3) 0.0553(19) 0.084(2) 0.0085(16) 0.0233(18) 0.0206(17)
C(M3 0.069(2) 0.0491(16) 0.0669(15) -0.0016(13) 0.0128(14) 0.0001(13)
C(M4 0.0579(17) 0.0462(15) 0.0673(15) 0.0020(12) 0.0083(13) 0.0027(12)
C11 0.0518(16) 0.0443(15) 0.0881(19) 0.0074(14) 0.0071(14) -0.0013(12)
C12 0.0457(14) 0.0464(15) 0.0709(15) 0.0030(12) -0.0022(12) -0.0050(11)
C13 0.0507(16) 0.0563(17) 0.0862(19) 0.0034(14) -0.0094(14) -0.0098(13)
C14 0.064(2) 0.066(2) 0.108(2) -0.010(2) -0.017(2) -0.0144(15)
C15 0.084(3) 0.055(2) 0.150(4) 0.000(2) -0.017(3) -0.0222(19)
C16 0.072(2) 0.0491(18) 0.121(3) 0.0128(19) -0.003(2) -0.0156(16)
N5 0.0526(13) 0.0492(13) 0.0629(12) 0.0118(10) -0.0145(10) -0.0107(10)
C1 0.0387(13) 0.0516(15) 0.0598(13) 0.0080(11) -0.0064(10) -0.0048(10)
O1 0.0642(12) 0.0567(12) 0.0652(11) 0.0126(9) -0.0209(10) -0.0132(9)
C2 0.0419(13) 0.0448(13) 0.0542(11) 0.0015(10) -0.0024(10) -0.0012(10)
C3 0.0397(18) 0.050(2) 0.0488(15) 0.000 0.000 -0.0001(14)
C4 0.0616(17) 0.0481(15) 0.0540(11) 0.0092(11) 0.0018(11) -0.0003(12)
C5 0.066(3) 0.059(2) 0.0509(17) 0.000 0.000 0.0025(19)
C6 0.115(5) 0.076(3) 0.054(2) 0.000 0.000 -0.004(3)
C21A 0.104(4) 0.068(2) 0.092(2) 0.017(2) 0.029(3) 0.040(3)
C22A 0.149(7) 0.079(4) 0.094(4) 0.009(4) 0.039(5) 0.036(4)
C23A 0.173(8) 0.089(5) 0.130(6) 0.004(5) 0.024(6) 0.044(6)
C24A 0.139(7) 0.113(6) 0.155(7) 0.000(6) 0.023(6) 0.062(6)
C25A 0.104(6) 0.138(8) 0.164(7) 0.006(7) 0.025(6) 0.039(6)
C26A 0.090(5) 0.106(6) 0.129(6) 0.002(5) 0.005(5) 0.045(5)
C21B 0.104(4) 0.068(2) 0.092(2) 0.017(2) 0.029(3) 0.040(3)
C22B 0.114(7) 0.066(5) 0.144(7) 0.037(5) 0.063(6) 0.030(5)
C23B 0.119(7) 0.050(5) 0.173(8) 0.038(5) 0.072(6) 0.040(5)
C24B 0.110(7) 0.050(5) 0.167(8) 0.032(5) 0.056(6) 0.029(5)
C25B 0.078(5) 0.059(5) 0.137(7) 0.036(5) 0.048(5) 0.022(4)
C26B 0.069(5) 0.053(4) 0.101(5) 0.032(4) 0.025(4) 0.018(4)
C31 0.0637(19) 0.0627(19) 0.0753(16) -0.0093(15) 0.0099(15) -0.0026(14)
C32 0.092(3) 0.089(3) 0.104(3) -0.010(2) -0.002(2) -0.017(2)
C33 0.086(3) 0.120(4) 0.119(3) -0.035(3) -0.019(3) -0.018(3)
C34 0.066(2) 0.129(4) 0.089(2) -0.027(2) -0.011(2) 0.013(2)
C35 0.083(3) 0.119(3) 0.084(2) -0.002(2) -0.0019(19) 0.023(2)
C36 0.081(2) 0.080(2) 0.082(2) -0.0051(18) -0.0009(19) 0.0017(19)
C41 0.0548(17) 0.0625(19) 0.0667(14) -0.0072(13) 0.0041(13) 0.0046(14)
C42 0.069(2) 0.078(2) 0.082(2) -0.0017(18) 0.0102(17) 0.0047(17)
C43 0.069(2) 0.113(4) 0.089(2) -0.007(2) 0.024(2) -0.004(2)
C44 0.062(2) 0.111(4) 0.102(3) -0.030(3) 0.016(2) 0.013(2)
C45 0.088(3) 0.079(3) 0.105(3) -0.018(2) 0.006(2) 0.021(2)
C46 0.068(2) 0.063(2) 0.090(2) -0.0029(17) 0.0120(18) 0.0117(16)

loop_
_atom_type_symbol
_atom_type_description
_atom_type_scat_dispersion_real
_atom_type_scat_dispersion_imag
_atom_type_scat_source
C C 0.0181 0.0091 'International Tables Vol C Tables 4.2.6.8 and 6.1.1.4'
H H 0.0000 0.0000 'International Tables Vol C Tables 4.2.6.8 and 6.1.1.4'
N N 0.0311 0.0180 'International Tables Vol C Tables 4.2.6.8 and 6.1.1.4'
O O 0.0492 0.0322 'International Tables Vol C Tables 4.2.6.8 and 6.1.1.4'
Cu Cu -1.9646 0.5888 'International Tables Vol C Tables 4.2.6.8 and 6.1.1.4'

loop_
_geom_angle_atom_site_label_1
_geom_angle_atom_site_label_2
_geom_angle_atom_site_label_3
_geom_angle
_geom_angle_site_symmetry_1
_geom_angle_site_symmetry_3
N1 Cu1 N2 90.36(11) . .
N1 Cu1 N4 90.08(10) . .
N2 Cu1 N4 175.86(11) . .
N1 Cu1 N3 176.96(12) . .
N2 Cu1 N3 89.60(12) . .
N4 Cu1 N3 89.74(12) . .
C(A1 N1 C(A2 106.6(3) . .
C(A1 N1 Cu1 126.8(2) . .
C(A2 N1 Cu1 126.5(2) . .
C(A4 N2 C(A3 105.6(3) . .
C(A4 N2 Cu1 128.3(3) . .
C(A3 N2 Cu1 125.9(2) . .
C(A6 N3 C(A5 106.4(3) . .
C(A6 N3 Cu1 127.0(2) . .
C(A5 N3 Cu1 126.6(3) . .
C(A7 N4 C(A8 106.0(3) . .
C(A7 N4 Cu1 127.2(2) . .
C(A8 N4 Cu1 126.4(2) . .
N1 C(A1 C(M4 126.8(3) . .
N1 C(A1 C(B1 109.2(3) . .
C(M4 C(A1 C(B1 124.0(3) . .
N1 C(A2 C(M1 125.7(3) . .
N1 C(A2 C(B2 109.8(3) . .
C(M1 C(A2 C(B2 124.5(3) . .
C(M1 C(A3 N2 126.0(3) . .
C(M1 C(A3 C(B3 124.6(3) . .
N2 C(A3 C(B3 109.4(3) . .
N2 C(A4 C(M2 124.9(3) . .
N2 C(A4 C(B4 110.9(3) . .
C(M2 C(A4 C(B4 124.2(3) . .
N3 C(A5 C(M2 126.4(3) . .
N3 C(A5 C(B5 109.4(3) . .
C(M2 C(A5 C(B5 124.2(3) . .
N3 C(A6 C(M3 126.6(3) . .
N3 C(A6 C(B6 110.0(3) . .
C(M3 C(A6 C(B6 123.4(3) . .
N4 C(A7 C(M3 125.9(3) . .
N4 C(A7 C(B7 110.2(3) . .
C(M3 C(A7 C(B7 123.7(3) . .
N4 C(A8 C(M4 125.9(3) . .
N4 C(A8 C(B8 109.7(3) . .
C(M4 C(A8 C(B8 124.4(3) . .
C(B2 C(B1 C(A1 107.5(3) . .
C(B1 C(B2 C(A2 106.9(3) . .
C(B4 C(B3 C(A3 107.6(3) . .
C(B3 C(B4 C(A4 106.5(3) . .
C(B6 C(B5 C(A5 107.1(3) . .
C(B5 C(B6 C(A6 106.9(4) . .
C(B8 C(B7 C(A7 106.7(3) . .
C(B7 C(B8 C(A8 107.3(3) . .
C(A3 C(M1 C(A2 123.9(3) . .
C(A3 C(M1 C11 119.5(3) . .
C(A2 C(M1 C11 116.5(3) . .
C(A5 C(M2 C(A4 124.1(3) . .
C(A5 C(M2 C21A 114.8(4) . .
C(A4 C(M2 C21A 121.0(4) . .
C(A5 C(M2 C21B 123.5(5) . .
C(A4 C(M2 C21B 111.5(6) . .
C21A C(M2 C21B 14.4(7) . .
C(A6 C(M3 C(A7 123.3(3) . .
C(A6 C(M3 C31 117.6(3) . .
C(A7 C(M3 C31 118.9(3) . .
C(A1 C(M4 C(A8 123.2(3) . .
C(A1 C(M4 C41 117.1(3) . .
C(A8 C(M4 C41 119.7(3) . .
C16 C11 C12 118.7(3) . .
C16 C11 C(M1 120.0(3) . .
C12 C11 C(M1 121.3(3) . .
C13 C12 N5 123.7(3) . .
C13 C12 C11 120.9(3) . .
N5 C12 C11 115.3(3) . .
C14 C13 C12 118.6(3) . .
C15 C14 C13 120.9(4) . .
C16 C15 C14 120.6(4) . .
C15 C16 C11 120.3(4) . .
C1 N5 C12 130.4(2) . .
O1 C1 N5 123.9(3) . .
O1 C1 C2 121.6(3) . .
N5 C1 C2 114.5(2) . .
C3 C2 C4 119.3(3) . .
C3 C2 C1 118.7(2) . .
C4 C2 C1 121.9(3) . .
C2 C3 C2 120.2(3) 6_544 .
C5 C4 C2 121.5(3) . .
C4 C5 C4 118.1(4) . 6_544
C4 C5 C6 120.95(18) . .
C4 C5 C6 120.95(18) 6_544 .
C22A C21A C26A 120.0 . .
C22A C21A C(M2 121.7(5) . .
C26A C21A C(M2 118.3(5) . .
C21A C22A C23A 120.0 . .
C24A C23A C22A 120.0 . .
C25A C24A C23A 120.0 . .
C24A C25A C26A 120.0 . .
C25A C26A C21A 120.0 . .
C22B C21B C26B 120.0 . .
C22B C21B C(M2 118.3(5) . .
C26B C21B C(M2 121.5(5) . .
C21B C22B C23B 120.0 . .
C24B C23B C22B 120.0 . .
C23B C24B C25B 120.0 . .
C26B C25B C24B 120.0 . .
C25B C26B C21B 120.0 . .
C36 C31 C32 116.9(4) . .
C36 C31 C(M3 121.6(3) . .
C32 C31 C(M3 121.5(4) . .
C33 C32 C31 119.8(5) . .
C34 C33 C32 121.6(5) . .
C35 C34 C33 118.7(5) . .
C34 C35 C36 121.1(5) . .
C31 C36 C35 121.6(5) . .
C46 C41 C42 118.8(3) . .
C46 C41 C(M4 122.1(3) . .
C42 C41 C(M4 119.1(3) . .
C43 C42 C41 120.2(4) . .
C44 C43 C42 120.0(4) . .
C45 C44 C43 119.6(4) . .
C46 C45 C44 121.2(5) . .
C45 C46 C41 120.2(4) . .

loop_
_geom_bond_atom_site_label_1
_geom_bond_atom_site_label_2
_geom_bond_distance
_geom_bond_site_symmetry_2
Cu1 N1 1.995(2) .
Cu1 N2 2.006(3) .
Cu1 N4 2.012(3) .
Cu1 N3 2.014(3) .
N1 C(A1 1.364(4) .
N1 C(A2 1.365(4) .
N2 C(A4 1.368(4) .
N2 C(A3 1.381(5) .
N3 C(A6 1.352(5) .
N3 C(A5 1.377(5) .
N4 C(A7 1.362(4) .
N4 C(A8 1.377(4) .
C(A1 C(M4 1.389(5) .
C(A1 C(B1 1.447(5) .
C(A2 C(M1 1.410(5) .
C(A2 C(B2 1.443(5) .
C(A3 C(M1 1.379(5) .
C(A3 C(B3 1.440(5) .
C(A4 C(M2 1.400(6) .
C(A4 C(B4 1.430(6) .
C(A5 C(M2 1.387(6) .
C(A5 C(B5 1.433(6) .
C(A6 C(M3 1.398(5) .
C(A6 C(B6 1.438(5) .
C(A7 C(M3 1.403(4) .
C(A7 C(B7 1.450(5) .
C(A8 C(M4 1.394(5) .
C(A8 C(B8 1.444(5) .
C(B1 C(B2 1.333(5) .
C(B3 C(B4 1.349(6) .
C(B5 C(B6 1.345(6) .
C(B7 C(B8 1.341(5) .
C(M1 C11 1.496(5) .
C(M2 C21A 1.483(6) .
C(M2 C21B 1.567(7) .
C(M3 C31 1.490(5) .
C(M4 C41 1.491(4) .
C11 C16 1.391(5) .
C11 C12 1.410(5) .
C12 C13 1.395(5) .
C12 N5 1.409(4) .
C13 C14 1.389(5) .
C14 C15 1.382(7) .
C15 C16 1.380(7) .
N5 C1 1.354(4) .
C1 O1 1.218(4) .
C1 C2 1.494(4) .
C2 C3 1.384(3) .
C2 C4 1.404(4) .
C3 C2 1.384(3) 6_544
C4 C5 1.383(4) .
C5 C4 1.383(4) 6_544
C5 C6 1.517(6) .
C21A C22A 1.3900 .
C21A C26A 1.3900 .
C22A C23A 1.3900 .
C23A C24A 1.3900 .
C24A C25A 1.3900 .
C25A C26A 1.3900 .
C21B C22B 1.3900 .
C21B C26B 1.3900 .
C22B C23B 1.3900 .
C23B C24B 1.3900 .
C24B C25B 1.3900 .
C25B C26B 1.3900 .
C31 C36 1.370(6) .
C31 C32 1.402(6) .
C32 C33 1.377(8) .
C33 C34 1.372(9) .
C34 C35 1.334(8) .
C35 C36 1.385(6) .
C41 C46 1.390(5) .
C41 C42 1.400(5) .
C42 C43 1.389(6) .
C43 C44 1.380(7) .
C44 C45 1.376(8) .
C45 C46 1.371(6) .

loop_
_platon_squeeze_void_nr
_platon_squeeze_void_average_x
_platon_squeeze_void_average_y
_platon_squeeze_void_average_z
_platon_squeeze_void_volume
_platon_squeeze_void_count_electrons
_platon_squeeze_void_content
1 -0.113 -0.065 0.116 2029 399 ' '
